data_7222716
loop_
_publ_author_name
'Eisenmann, B.'
'Schaefer, H.'
'Schrod, H.'

_publ_section_title
;
 Ueber das o-Natriumtellurostannat(IV) Na4 Sn Te4
;
_journal_name_full
;
Zeitschrift fuer Naturforschung, Teil B. Anorganische Chemie, Organische 
Chemie (33,1978-41,1986)
;
_journal_page_first 921
_journal_page_last 923
_journal_volume 38
_journal_year 1983
_chemical_formula_sum 'Na4 Sn Te4'
_space_group_IT_number 19
_symmetry_space_group_name_Hall 'P 2ac 2ab'
_symmetry_space_group_name_H-M 'P 21 21 21'
_cell_angle_alpha 90
_cell_angle_beta 90
_cell_angle_gamma 90
_cell_formula_units_Z 4
_cell_length_a 8.658
_cell_length_b 8.84
_cell_length_c 15.269
_cell_volume 1168.639
_citation_journal_id_ASTM ZNBAD2
_cod_data_source_file Eisenmann_ZNBAD2_1983_250.cif
_cod_data_source_block Na4Sn1Te4
_cod_original_formula_sum 'Na4 Sn1 Te4'
_cod_database_code 7222716

loop_
_symmetry_equiv_pos_as_xyz
x,y,z
-x+1/2,-y,z+1/2
x+1/2,-y+1/2,-z
-x,y+1/2,-z+1/2

loop_
_atom_site_label
_atom_site_type_symbol
_atom_site_fract_x
_atom_site_fract_y
_atom_site_fract_z
_atom_site_occupancy
_atom_site_U_iso_or_equiv
Na1 Na+1 0.6218 0.6437 0.8708 1 0.0
Na2 Na+1 0.8294 0.3694 0.635 1 0.0
Te2 Te-2 0.8522 0.8433 0.9898 1 0.0
Sn1 Sn+4 0.7807 0.0711 0.8731 1 0.0
Na4 Na+1 0.5153 0.0386 0.0834 1 0.0
Te1 Te-2 0.5191 0.9631 0.7914 1 0.0
Na3 Na+1 0.8717 0.226 0.1329 1 0.0
Te4 Te-2 0.6897 0.3203 0.9675 1 0.0
Te3 Te-2 0.0154 0.1512 0.762 1 0.0
